data_4331836
loop_
_publ_author_name
'Fielden, John'
'Sprott, Joanna'
'Long, De-Liang'
'K\"ogerler, Paul'
'Cronin, Leroy'

_publ_section_title
;
 Controlling Aggregation of Copper(II)-Based Coordination
 Compounds:&#x00A0; From Mononuclear to Dinuclear, Tetranuclear, and
 Polymeric Copper Complexes
;
_journal_issue 7
_journal_name_full 'Inorganic Chemistry'
_journal_page_first 2886
_journal_page_last 2895
_journal_paper_doi 10.1021/ic051647t
_journal_volume 45
_journal_year 2006
_chemical_formula_moiety '(C28 H68 Cu4 N8 O8 4+), 4(Cl O4 -), (H2 O)'
_chemical_formula_sum 'C28 H70 Cl4 Cu4 N8 O25'
_chemical_formula_weight 1314.88
_chemical_name_common 'Compound JS125B'
_chemical_name_systematic
;
 ?
;
_space_group_IT_number 15
_symmetry_cell_setting monoclinic
_symmetry_space_group_name_Hall '-C 2yc'
_symmetry_space_group_name_H-M 'C 1 2/c 1'
_atom_sites_solution_hydrogens geom
_atom_sites_solution_primary direct
_atom_sites_solution_secondary difmap
_audit_creation_method SHELXL-97
_cell_angle_alpha 90.00
_cell_angle_beta 111.001(2)
_cell_angle_gamma 90.00
_cell_formula_units_Z 4
_cell_length_a 24.1690(9)
_cell_length_b 10.7545(3)
_cell_length_c 20.1015(8)
_cell_measurement_reflns_used 30739
_cell_measurement_temperature 150(2)
_cell_measurement_theta_max 27.485
_cell_measurement_theta_min 1.62
_cell_volume 4877.8(3)
_computing_cell_refinement 'HKL Scalepack (Otwinowski & Minor 1997)'
_computing_data_collection 'Collect (Nonius BV, 1997-2000)'
_computing_data_reduction 'HKL Denzo and Scalepack (Otwinowski & Minor 19'
_computing_molecular_graphics 'Ortep-3 for Windows (Farrugia, 1997)'
_computing_publication_material 'WinGX publication routines (Farrugia, 1999)'
_computing_structure_refinement 'SHELXL-97 (Sheldrick, 1997)'
_computing_structure_solution 'SHELXS-97 (Sheldrick, 1997)'
_diffrn_ambient_temperature 150(2)
_diffrn_measured_fraction_theta_full 0.976
_diffrn_measured_fraction_theta_max 0.976
_diffrn_measurement_device_type KappaCCD
_diffrn_measurement_method '\w scan'
_diffrn_radiation_monochromator graphite
_diffrn_radiation_source 'fine-focus sealed tube'
_diffrn_radiation_type MoK\a
_diffrn_radiation_wavelength 0.71073
_diffrn_reflns_av_R_equivalents 0.0409
_diffrn_reflns_av_sigmaI/netI 0.0298
_diffrn_reflns_limit_h_max 26
_diffrn_reflns_limit_h_min -28
_diffrn_reflns_limit_k_max 12
_diffrn_reflns_limit_k_min 0
_diffrn_reflns_limit_l_max 23
_diffrn_reflns_limit_l_min 0
_diffrn_reflns_number 19061
_diffrn_reflns_theta_full 25.00
_diffrn_reflns_theta_max 25.00
_diffrn_reflns_theta_min 1.81
_diffrn_standards_decay_% none
_exptl_absorpt_coefficient_mu 2.031
_exptl_absorpt_correction_T_max 0.685
_exptl_absorpt_correction_T_min 0.650
_exptl_absorpt_correction_type multi-scan
_exptl_absorpt_process_details
;
 R.H. Blessing, Acta Cryst. (1995), A51, 33-38
;
_exptl_crystal_colour blue
_exptl_crystal_density_diffrn 1.790
_exptl_crystal_density_meas ?
_exptl_crystal_density_method 'not measured'
_exptl_crystal_description block
_exptl_crystal_F_000 2712
_exptl_crystal_size_max 0.20
_exptl_crystal_size_mid 0.20
_exptl_crystal_size_min 0.20
_refine_diff_density_max 1.70
_refine_diff_density_min -0.71
_refine_diff_density_rms 0.19
_refine_ls_extinction_coef none
_refine_ls_extinction_method none
_refine_ls_goodness_of_fit_ref 1.152
_refine_ls_hydrogen_treatment mixed
_refine_ls_matrix_type full
_refine_ls_number_parameters 320
_refine_ls_number_reflns 4186
_refine_ls_number_restraints 0
_refine_ls_restrained_S_all 1.152
_refine_ls_R_factor_all 0.0891
_refine_ls_R_factor_gt 0.0833
_refine_ls_shift/su_max 0.001
_refine_ls_shift/su_mean 0.000
_refine_ls_structure_factor_coef Fsqd
_refine_ls_weighting_details 'calc w=1/[\s^2^(Fo^2^)+(0.0001P)^2^+283.359P] where P=(Fo^2^+2Fc^2^)/3'
_refine_ls_weighting_scheme calc
_refine_ls_wR_factor_gt 0.1917
_refine_ls_wR_factor_ref 0.1942
_reflns_number_gt 3814
_reflns_number_total 4186
_reflns_threshold_expression >2sigma(I)
_cod_data_source_file ic051647tsup1.cif
_cod_data_source_block compound_5
_cod_depositor_comments
;
The following automatic conversions were performed:

'_symmetry_cell_setting' value 'Monoclinic' changed to 'monoclinic'
according to /home/saulius/struct/CIF-dictionaries/cif_core.dic
dictionary named 'cif_core.dic' version 2.4.2 from 2011-04-26.

Automatic conversion script
Id: cif_fix_values 1891 2012-01-12 08:04:46Z andrius 

The following automatic conversions were performed:

'_exptl_crystal_density_meas' value 'none' was changed to '?' - the
value is perceived as not measured.

Automatic conversion script
Id: cif_fix_values 3008 2015-01-20 13:52:24Z robertas 
;
_cod_original_sg_symbol_H-M C2/c
_cod_database_code 4331836

loop_
_symmetry_equiv_pos_as_xyz
'x, y, z'
'-x, y, -z+1/2'
'x+1/2, y+1/2, z'
'-x+1/2, y+1/2, -z+1/2'
'-x, -y, -z'
'x, -y, z-1/2'
'-x+1/2, -y+1/2, -z'
'x+1/2, -y+1/2, z-1/2'

loop_
_atom_site_label
_atom_site_type_symbol
_atom_site_fract_x
_atom_site_fract_y
_atom_site_fract_z
_atom_site_U_iso_or_equiv
_atom_site_adp_type
_atom_site_occupancy
_atom_site_symmetry_multiplicity
_atom_site_calc_flag
_atom_site_refinement_flags
Cu1 Cu 0.03846(5) 0.27243(10) 0.19854(6) 0.0148(3) Uani 1 1 d .
Cu2 Cu 0.06470(5) 0.07546(10) 0.31388(6) 0.0161(3) Uani 1 1 d .
Cl1 Cl -0.05093(11) -0.1450(2) 0.40207(13) 0.0246(5) Uani 1 1 d .
Cl2 Cl -0.12134(11) 0.5039(2) 0.08694(13) 0.0249(5) Uani 1 1 d .
O1 O 0.0365(3) 0.0891(6) 0.2078(3) 0.0161(13) Uani 1 1 d .
O2 O 0.0578(3) 0.2576(6) 0.3024(3) 0.0182(14) Uani 1 1 d .
O3 O -0.0741(3) -0.2266(7) 0.4423(4) 0.0315(17) Uani 1 1 d .
O4 O -0.0441(7) -0.2080(10) 0.3435(7) 0.091(5) Uani 1 1 d .
O5 O 0.0063(5) -0.1041(12) 0.4448(6) 0.085(4) Uani 1 1 d .
O6 O -0.0877(5) -0.0393(10) 0.3790(7) 0.078(4) Uani 1 1 d .
O7 O -0.1012(4) 0.4055(9) 0.0531(5) 0.054(3) Uani 1 1 d .
O8 O -0.0709(5) 0.5716(10) 0.1299(7) 0.083(4) Uani 1 1 d .
O9 O -0.1478(4) 0.4480(11) 0.1326(5) 0.064(3) Uani 1 1 d .
O10 O -0.1633(4) 0.5822(7) 0.0363(4) 0.0356(19) Uani 1 1 d .
O11 O 0.2553(3) 0.1028(8) 0.3618(5) 0.0370(19) Uani 1 1 d .
O12 O 0.2181(3) 0.2546(7) 0.1955(4) 0.0255(16) Uani 1 1 d .
O13 O 0.1297(14) 0.770(3) 0.1954(17) 0.038(8) Uiso 0.25 1 d P
O14 O 0.161(2) 0.580(5) 0.314(3) 0.091(16) Uiso 0.25 1 d P
N1 N 0.0952(4) 0.0819(8) 0.4210(4) 0.0202(17) Uani 1 1 d .
H1A H 0.0981 0.1643 0.4340 0.024 Uiso 1 1 calc R
H1B H 0.0668 0.0468 0.4357 0.024 Uiso 1 1 calc R
N2 N 0.0847(4) -0.1053(7) 0.3165(4) 0.0201(17) Uani 1 1 d .
H2A H 0.0570 -0.1494 0.3286 0.024 Uiso 1 1 calc R
H2B H 0.0813 -0.1297 0.2713 0.024 Uiso 1 1 calc R
N3 N 0.0569(3) 0.4538(7) 0.2033(4) 0.0202(17) Uani 1 1 d .
H3A H 0.0220 0.4971 0.1837 0.024 Uiso 1 1 calc R
H3B H 0.0735 0.4767 0.2504 0.024 Uiso 1 1 calc R
N4 N 0.0220(3) 0.2691(8) 0.0931(4) 0.0211(17) Uani 1 1 d .
H4A H 0.0208 0.1871 0.0795 0.025 Uiso 1 1 calc R
H4B H -0.0153 0.3014 0.0705 0.025 Uiso 1 1 calc R
C1 C 0.1523(5) 0.0223(10) 0.4618(5) 0.027(2) Uani 1 1 d .
H1 H 0.1592(10) 0.0301(14) 0.512(6) 0.032 Uiso 1 1 calc R
C2 C 0.1492(5) -0.1161(9) 0.4427(5) 0.028(2) Uani 1 1 d .
H2C H 0.1847 -0.1584 0.4762 0.033 Uiso 1 1 calc R
H2D H 0.1139 -0.1529 0.4493 0.033 Uiso 1 1 calc R
C3 C 0.1458(5) -0.1407(10) 0.3675(5) 0.027(2) Uani 1 1 d .
H3 H 0.1516(8) -0.235(11) 0.3623(8) 0.032 Uiso 1 1 calc R
C4 C 0.1948(5) -0.0718(10) 0.3515(6) 0.032(3) Uani 1 1 d .
H4C H 0.1874 -0.0800 0.3000 0.039 Uiso 1 1 calc R
H4D H 0.2329 -0.1136 0.3776 0.039 Uiso 1 1 calc R
C5 C 0.2014(4) 0.0662(10) 0.3707(6) 0.025(2) Uani 1 1 d .
H5 H 0.168(4) 0.113(6) 0.337(4) 0.030 Uiso 1 1 calc R
C6 C 0.2032(4) 0.0865(11) 0.4465(6) 0.029(2) Uani 1 1 d .
H6A H 0.2016 0.1769 0.4549 0.035 Uiso 1 1 calc R
H6B H 0.2414 0.0549 0.4804 0.035 Uiso 1 1 calc R
C7 C 0.2679(6) 0.2330(12) 0.3723(7) 0.042(3) Uani 1 1 d .
H7A H 0.3054 0.2511 0.3659 0.063 Uiso 1 1 calc R
H7B H 0.2710 0.2563 0.4207 0.063 Uiso 1 1 calc R
H7C H 0.2359 0.2806 0.3376 0.063 Uiso 1 1 calc R
C8 C 0.0979(5) 0.4916(9) 0.1662(5) 0.023(2) Uani 1 1 d .
H8 H 0.1058(10) 0.584(11) 0.1746(11) 0.028 Uiso 1 1 calc R
C9 C 0.0690(4) 0.4722(8) 0.0876(5) 0.019(2) Uani 1 1 d .
H9A H 0.0921 0.5169 0.0632 0.023 Uiso 1 1 calc R
H9B H 0.0288 0.5092 0.0714 0.023 Uiso 1 1 calc R
C10 C 0.0638(4) 0.3363(9) 0.0651(5) 0.022(2) Uani 1 1 d .
C11 C 0.1240(4) 0.2742(10) 0.0926(5) 0.024(2) Uani 1 1 d .
H11A H 0.1490 0.3104 0.0680 0.029 Uiso 1 1 calc R
H11B H 0.1190 0.1846 0.0808 0.029 Uiso 1 1 calc R
C12 C 0.1559(4) 0.2885(9) 0.1732(5) 0.021(2) Uani 1 1 d .
H12 H 0.136(2) 0.236(6) 0.199(3) 0.025 Uiso 1 1 calc R
C13 C 0.1573(4) 0.4245(9) 0.1961(5) 0.023(2) Uani 1 1 d .
H13A H 0.1713 0.4278 0.2488 0.027 Uiso 1 1 calc R
H13B H 0.1864 0.4698 0.1810 0.027 Uiso 1 1 calc R
C14 C 0.2269(5) 0.1217(13) 0.1849(7) 0.044(3) Uani 1 1 d .
H14A H 0.2694 0.1040 0.2003 0.066 Uiso 1 1 calc R
H14B H 0.2078 0.1009 0.1343 0.066 Uiso 1 1 calc R
H14C H 0.2093 0.0719 0.2131 0.066 Uiso 1 1 calc R

loop_
_atom_site_aniso_label
_atom_site_aniso_U_11
_atom_site_aniso_U_22
_atom_site_aniso_U_33
_atom_site_aniso_U_23
_atom_site_aniso_U_13
_atom_site_aniso_U_12
Cu1 0.0197(6) 0.0140(6) 0.0136(5) -0.0004(4) 0.0094(4) -0.0018(4)
Cu2 0.0180(6) 0.0154(6) 0.0138(6) 0.0000(4) 0.0044(4) 0.0024(5)
Cl1 0.0327(13) 0.0202(12) 0.0240(12) 0.0053(10) 0.0139(10) -0.0024(10)
Cl2 0.0265(12) 0.0271(13) 0.0208(12) 0.0063(10) 0.0080(10) 0.0058(10)
O1 0.015(3) 0.017(3) 0.015(3) 0.002(3) 0.005(3) -0.002(3)
O2 0.026(3) 0.015(3) 0.014(3) -0.002(3) 0.008(3) 0.003(3)
O3 0.039(4) 0.027(4) 0.032(4) 0.012(3) 0.016(3) -0.006(3)
O4 0.184(14) 0.050(7) 0.081(8) -0.011(6) 0.099(10) -0.013(8)
O5 0.045(6) 0.108(10) 0.084(8) 0.043(8) 0.004(6) -0.036(6)
O6 0.057(6) 0.074(7) 0.125(10) 0.072(7) 0.060(7) 0.041(6)
O7 0.068(6) 0.062(6) 0.041(5) 0.009(5) 0.029(5) 0.038(5)
O8 0.050(6) 0.046(6) 0.111(10) 0.006(6) -0.022(6) -0.006(5)
O9 0.055(6) 0.099(9) 0.053(6) 0.044(6) 0.036(5) 0.033(6)
O10 0.046(5) 0.029(4) 0.026(4) 0.013(3) 0.007(4) 0.015(4)
O11 0.025(4) 0.038(5) 0.056(5) -0.001(4) 0.025(4) 0.004(3)
O12 0.019(3) 0.028(4) 0.030(4) 0.009(3) 0.008(3) 0.007(3)
N1 0.025(4) 0.018(4) 0.018(4) -0.003(3) 0.008(3) 0.007(3)
N2 0.033(5) 0.008(4) 0.018(4) 0.000(3) 0.009(4) 0.002(3)
N3 0.016(4) 0.024(4) 0.020(4) -0.001(3) 0.007(3) 0.000(3)
N4 0.019(4) 0.028(4) 0.017(4) -0.004(4) 0.007(3) -0.007(3)
C1 0.027(5) 0.037(6) 0.014(5) -0.001(4) 0.006(4) 0.009(5)
C2 0.037(6) 0.022(5) 0.020(5) 0.014(4) 0.005(5) 0.015(5)
C3 0.033(6) 0.027(6) 0.021(5) 0.007(4) 0.012(4) 0.020(5)
C4 0.037(6) 0.030(6) 0.037(6) -0.008(5) 0.022(5) 0.005(5)
C5 0.015(5) 0.029(6) 0.034(6) 0.002(5) 0.011(4) 0.003(4)
C6 0.013(5) 0.037(6) 0.032(6) 0.002(5) 0.000(4) 0.009(4)
C7 0.046(7) 0.040(7) 0.043(7) -0.005(6) 0.021(6) -0.019(6)
C8 0.032(6) 0.021(5) 0.025(5) -0.003(4) 0.019(5) -0.010(4)
C9 0.027(5) 0.011(4) 0.025(5) 0.008(4) 0.015(4) 0.002(4)
C10 0.029(5) 0.025(5) 0.012(4) 0.004(4) 0.009(4) 0.003(4)
C11 0.030(5) 0.030(6) 0.019(5) 0.001(4) 0.017(4) 0.005(5)
C12 0.015(5) 0.025(5) 0.025(5) 0.003(4) 0.009(4) 0.000(4)
C13 0.020(5) 0.023(5) 0.027(5) -0.008(4) 0.010(4) -0.019(4)
C14 0.031(6) 0.068(9) 0.038(7) -0.003(6) 0.018(5) 0.006(6)

loop_
_atom_type_symbol
_atom_type_description
_atom_type_scat_dispersion_real
_atom_type_scat_dispersion_imag
_atom_type_scat_source
Cu Cu 0.3201 1.2651 'International Tables Vol C Tables 4.2.6.8 and 6.1.1.4'
Cl Cl 0.1484 0.1585 'International Tables Vol C Tables 4.2.6.8 and 6.1.1.4'
O O 0.0106 0.0060 'International Tables Vol C Tables 4.2.6.8 and 6.1.1.4'
N N 0.0061 0.0033 'International Tables Vol C Tables 4.2.6.8 and 6.1.1.4'
C C 0.0033 0.0016 'International Tables Vol C Tables 4.2.6.8 and 6.1.1.4'
H H 0.0000 0.0000 'International Tables Vol C Tables 4.2.6.8 and 6.1.1.4'

loop_
_geom_angle_atom_site_label_1
_geom_angle_atom_site_label_2
_geom_angle_atom_site_label_3
_geom_angle
_geom_angle_site_symmetry_1
_geom_angle_site_symmetry_3
O2 Cu1 O1 79.9(3) . .
O2 Cu1 N3 93.7(3) . .
O1 Cu1 N3 168.5(3) . .
O2 Cu1 N4 174.0(3) . .
O1 Cu1 N4 94.5(3) . .
N3 Cu1 N4 91.4(3) . .
O2 Cu1 O2 82.0(3) . 2
O1 Cu1 O2 82.9(2) . 2
N3 Cu1 O2 105.8(3) . 2
N4 Cu1 O2 99.8(3) . 2
O2 Cu1 Cu2 39.73(18) . .
O1 Cu1 Cu2 40.49(18) . .
N3 Cu1 Cu2 131.6(2) . .
N4 Cu1 Cu2 134.5(3) . .
O2 Cu1 Cu2 83.86(16) 2 .
O2 Cu2 O1 79.6(3) . .
O2 Cu2 N2 168.0(3) . .
O1 Cu2 N2 94.9(3) . .
O2 Cu2 N1 94.3(3) . .
O1 Cu2 N1 173.7(3) . .
N2 Cu2 N1 90.7(3) . .
O2 Cu2 O1 82.9(2) . 2
O1 Cu2 O1 82.1(2) . 2
N2 Cu2 O1 107.1(3) . 2
N1 Cu2 O1 99.0(3) . 2
O2 Cu2 Cu1 39.80(18) . .
O1 Cu2 Cu1 40.14(18) . .
N2 Cu2 Cu1 132.9(2) . .
N1 Cu2 Cu1 133.6(2) . .
O1 Cu2 Cu1 83.98(16) 2 .
O5 Cl1 O6 108.2(8) . .
O5 Cl1 O4 105.8(9) . .
O6 Cl1 O4 111.0(8) . .
O5 Cl1 O3 110.1(6) . .
O6 Cl1 O3 110.4(5) . .
O4 Cl1 O3 111.1(6) . .
O8 Cl2 O9 108.2(8) . .
O8 Cl2 O10 111.6(6) . .
O9 Cl2 O10 109.8(5) . .
O8 Cl2 O7 107.6(7) . .
O9 Cl2 O7 107.5(6) . .
O10 Cl2 O7 111.9(5) . .
Cu1 O1 Cu2 99.4(3) . .
Cu1 O1 Cu2 95.9(3) . 2
Cu2 O1 Cu2 97.4(2) . 2
Cu2 O2 Cu1 100.5(3) . .
Cu2 O2 Cu1 96.4(3) . 2
Cu1 O2 Cu1 97.4(3) . 2
C5 O11 C7 113.9(8) . .
C12 O12 C14 112.7(8) . .
C1 N1 Cu2 119.5(6) . .
C3 N2 Cu2 115.4(6) . .
C8 N3 Cu1 114.7(6) . .
C10 N4 Cu1 118.7(6) . .
N1 C1 C2 109.3(8) . .
N1 C1 C6 110.4(8) . .
C2 C1 C6 111.0(9) . .
C3 C2 C1 113.6(8) . .
C2 C3 N2 109.0(8) . .
C2 C3 C4 111.0(10) . .
N2 C3 C4 112.2(8) . .
C3 C4 C5 115.9(8) . .
O11 C5 C6 112.6(9) . .
O11 C5 C4 104.6(8) . .
C6 C5 C4 110.8(9) . .
C5 C6 C1 113.4(9) . .
N3 C8 C9 110.3(8) . .
N3 C8 C13 111.9(8) . .
C9 C8 C13 111.6(8) . .
C8 C9 C10 113.9(8) . .
N4 C10 C11 109.7(8) . .
N4 C10 C9 110.2(8) . .
C11 C10 C9 110.4(9) . .
C10 C11 C12 113.3(8) . .
O12 C12 C13 103.8(8) . .
O12 C12 C11 111.9(8) . .
C13 C12 C11 111.3(8) . .
C8 C13 C12 114.7(8) . .

loop_
_geom_bond_atom_site_label_1
_geom_bond_atom_site_label_2
_geom_bond_distance
_geom_bond_site_symmetry_2
Cu1 O2 1.976(6) .
Cu1 O1 1.983(6) .
Cu1 N3 1.996(8) .
Cu1 N4 2.012(8) .
Cu1 O2 2.325(6) 2
Cu1 Cu2 3.0350(15) .
Cu2 O2 1.973(6) .
Cu2 O1 1.997(6) .
Cu2 N2 2.000(7) .
Cu2 N1 2.011(8) .
Cu2 O1 2.331(6) 2
Cl1 O5 1.412(10) .
Cl1 O6 1.415(9) .
Cl1 O4 1.419(10) .
Cl1 O3 1.436(7) .
Cl2 O8 1.417(10) .
Cl2 O9 1.426(9) .
Cl2 O10 1.427(7) .
Cl2 O7 1.435(9) .
O1 Cu2 2.331(6) 2
O2 Cu1 2.325(6) 2
O11 C5 1.432(12) .
O11 C7 1.433(14) .
O12 C12 1.455(11) .
O12 C14 1.471(15) .
N1 C1 1.476(12) .
N2 C3 1.514(12) .
N3 C8 1.494(12) .
N4 C10 1.505(12) .
C1 C2 1.532(15) .
C1 C6 1.535(15) .
C2 C3 1.508(14) .
C3 C4 1.525(15) .
C4 C5 1.528(15) .
C5 C6 1.524(15) .
C8 C9 1.496(14) .
C8 C13 1.524(14) .
C9 C10 1.521(13) .
C10 C11 1.514(14) .
C11 C12 1.531(13) .
C12 C13 1.530(14) .
